data_7246096
loop_
_publ_author_name
'Rekha Rout, Smruti'
'Kenguva, Gowtham'
'Giri, Lopamudra'
'Dandela, Rambabu'

_publ_section_title
;
 Novel salts of the antiemetic drug domperidone: synthesis,
 characterization and physicochemical property investigation
;
_journal_issue 4
_journal_name_full CrystEngComm
_journal_page_first 513
_journal_page_last 524
_journal_paper_doi 10.1039/D2CE00902A
_journal_volume 25
_journal_year 2023
_chemical_formula_moiety 'C22 H25 Cl N5 O2,C5 H3 N2 O2'
_chemical_formula_sum 'C27 H28 Cl N7 O4'
_chemical_formula_weight 550.01
_space_group_crystal_system monoclinic
_space_group_IT_number 14
_space_group_name_Hall '-P 2ybc'
_space_group_name_H-M_alt 'P 1 21/c 1'
_atom_sites_solution_hydrogens mixed
_audit_creation_method SHELXL-2018/3
_audit_update_record
;
2022-06-30 deposited with the CCDC.	2022-12-12 downloaded from the CCDC.
;
_cell_angle_alpha 90
_cell_angle_beta 116.929(7)
_cell_angle_gamma 90
_cell_formula_units_Z 4
_cell_length_a 18.068(9)
_cell_length_b 9.615(5)
_cell_length_c 16.759(8)
_cell_measurement_reflns_used 3008
_cell_measurement_temperature 293(2)
_cell_measurement_theta_max 0.965
_cell_measurement_theta_min 0.954
_cell_volume 2596(2)
_computing_cell_refinement 'Bruker SHELXL'
_computing_data_collection 'Bruker APEX3'
_computing_data_reduction 'Bruker SAINT'
_computing_molecular_graphics 'Bruker SHELXTL'
_computing_publication_material 'Bruker SHELXTL'
_computing_structure_refinement 'SHELXL-2018/3 (Sheldrick, 2018)'
_computing_structure_solution 'SHELXT 2018/2 (Sheldrick, 2018)'
_diffrn_ambient_temperature 293(2)
_diffrn_measured_fraction_theta_full 0.997
_diffrn_measured_fraction_theta_max 0.996
_diffrn_measurement_device_type 'Bruker D8 Venture photon 100 CMOS detector'
_diffrn_measurement_method 'Omega and Phi scans'
_diffrn_radiation_type MoK\a
_diffrn_radiation_wavelength 0.71073
_diffrn_reflns_av_R_equivalents 0.0955
_diffrn_reflns_av_unetI/netI 0.0582
_diffrn_reflns_Laue_measured_fraction_full 0.997
_diffrn_reflns_Laue_measured_fraction_max 0.996
_diffrn_reflns_limit_h_max 23
_diffrn_reflns_limit_h_min -23
_diffrn_reflns_limit_k_max 12
_diffrn_reflns_limit_k_min -12
_diffrn_reflns_limit_l_max 19
_diffrn_reflns_limit_l_min -21
_diffrn_reflns_number 45246
_diffrn_reflns_point_group_measured_fraction_full 0.997
_diffrn_reflns_point_group_measured_fraction_max 0.996
_diffrn_reflns_theta_full 25.242
_diffrn_reflns_theta_max 27.646
_diffrn_reflns_theta_min 2.431
_diffrn_source microfocus
_exptl_absorpt_coefficient_mu 0.196
_exptl_absorpt_correction_T_max 0.965
_exptl_absorpt_correction_T_min 0.954
_exptl_absorpt_correction_type multi-scan
_exptl_crystal_colour colorless
_exptl_crystal_density_diffrn 1.407
_exptl_crystal_description block
_exptl_crystal_F_000 1152.0
_exptl_crystal_size_max 0.24
_exptl_crystal_size_mid 0.22
_exptl_crystal_size_min 0.18
_refine_diff_density_max 0.393
_refine_diff_density_min -0.415
_refine_diff_density_rms 0.062
_refine_ls_extinction_method none
_refine_ls_goodness_of_fit_ref 1.274
_refine_ls_hydrogen_treatment mixed
_refine_ls_matrix_type full
_refine_ls_number_parameters 364
_refine_ls_number_reflns 6031
_refine_ls_number_restraints 0
_refine_ls_restrained_S_all 1.274
_refine_ls_R_factor_all 0.1523
_refine_ls_R_factor_gt 0.0728
_refine_ls_shift/su_max 0.001
_refine_ls_shift/su_mean 0.000
_refine_ls_structure_factor_coef Fsqd
_refine_ls_weighting_details 'w=1/[\s^2^(Fo^2^)+(0.1000P)^2^+0.2441P] where P=(Fo^2^+2Fc^2^)/3'
_refine_ls_weighting_scheme calc
_refine_ls_wR_factor_gt 0.1911
_refine_ls_wR_factor_ref 0.2466
_reflns_Friedel_coverage 0.000
_reflns_number_gt 3008
_reflns_number_total 6057
_reflns_threshold_expression 'I > 2\s(I)'
_cod_data_source_file d2ce00902a2.cif
_cod_data_source_block dns_1_r_0m_a
_cod_depositor_comments 'Adding full bibliography for 7246090--7246098.cif.'
_cod_original_sg_symbol_H-M 'P 21/c'
_cod_database_code 7246096
_shelx_shelxl_version_number 2018/3
_shelx_space_group_comment
;
The symmetry employed for this shelxl refinement is uniquely defined
by the following loop, which should always be used as a source of
symmetry information in preference to the above space-group names.
They are only intended as comments.
;

loop_
_space_group_symop_operation_xyz
'x, y, z'
'-x, y+1/2, -z+1/2'
'-x, -y, -z'
'x, -y-1/2, z-1/2'

loop_
_atom_site_label
_atom_site_type_symbol
_atom_site_fract_x
_atom_site_fract_y
_atom_site_fract_z
_atom_site_U_iso_or_equiv
_atom_site_adp_type
_atom_site_occupancy
_atom_site_site_symmetry_order
_atom_site_calc_flag
_atom_site_refinement_flags_posn
_atom_site_refinement_flags_adp
_atom_site_refinement_flags_occupancy
_atom_site_disorder_assembly
_atom_site_disorder_group
Cl1 Cl 1.11331(9) 0.11925(16) 1.05517(8) 0.1155(5) Uani 1 1 d . . . . .
O4 O 0.24473(16) 0.7422(2) 0.37101(16) 0.0708(7) Uani 1 1 d . . . . .
N2 N 0.48746(14) 0.2896(3) 0.37390(15) 0.0496(6) Uani 1 1 d . . . . .
O1 O 0.45540(17) 0.4273(3) 0.24983(15) 0.0738(7) Uani 1 1 d . . . . .
N1 N 0.40544(17) 0.4676(3) 0.35231(18) 0.0561(7) Uani 1 1 d . . . . .
N006 N 0.76560(15) 0.0992(3) 0.49618(19) 0.0555(7) Uani 1 1 d . . . . .
O3 O 0.28794(19) 0.6747(3) 0.27483(17) 0.0940(9) Uani 1 1 d . . . . .
N4 N 1.1475(2) 0.0168(3) 0.7700(3) 0.0732(10) Uani 1 1 d . . . . .
O2 O 1.10482(16) -0.0161(3) 0.6190(2) 0.0977(10) Uani 1 1 d . . . . .
N3 N 1.02003(16) 0.0732(3) 0.6763(2) 0.0644(8) Uani 1 1 d . . . . .
C6 C 0.41398(18) 0.4031(3) 0.4295(2) 0.0502(7) Uani 1 1 d . . . . .
C1 C 0.46617(18) 0.2907(3) 0.44407(19) 0.0480(7) Uani 1 1 d . . . . .
C7 C 0.45034(19) 0.3997(3) 0.3177(2) 0.0516(7) Uani 1 1 d . . . . .
C25 C 0.2615(2) 1.0114(3) 0.3364(2) 0.0598(9) Uani 1 1 d . . . . .
H25 H 0.242355 0.989838 0.377878 0.072 Uiso 1 1 calc R U . . .
C23 C 0.2723(2) 0.7655(4) 0.3175(2) 0.0587(8) Uani 1 1 d . . . . .
C22 C 1.02799(19) 0.0933(3) 0.7619(2) 0.0582(8) Uani 1 1 d . . . . .
C5 C 0.3804(2) 0.4324(4) 0.4864(3) 0.0664(9) Uani 1 1 d . . . . .
H5 H 0.344810 0.507571 0.476311 0.080 Uiso 1 1 calc R U . . .
C8 C 0.53729(19) 0.1878(4) 0.3579(2) 0.0600(8) Uani 1 1 d . . . . .
H8A H 0.527846 0.193689 0.296217 0.072 Uiso 1 1 calc R U . . .
H8B H 0.521570 0.095294 0.367757 0.072 Uiso 1 1 calc R U . . .
C24 C 0.28531(19) 0.9147(4) 0.2986(2) 0.0576(8) Uani 1 1 d . . . . .
C17 C 1.1089(2) 0.0572(3) 0.8214(3) 0.0625(9) Uani 1 1 d . . . . .
C12 C 0.8854(2) -0.0375(4) 0.5957(3) 0.0672(9) Uani 1 1 d . . . . .
H12A H 0.911445 -0.128279 0.604904 0.081 Uiso 1 1 calc R U . . .
H12B H 0.874122 -0.018717 0.646049 0.081 Uiso 1 1 calc R U . . .
C9 C 0.6283(2) 0.2124(4) 0.4201(2) 0.0643(9) Uani 1 1 d . . . . .
H9A H 0.646121 0.297386 0.402725 0.077 Uiso 1 1 calc R U . . .
H9B H 0.635591 0.224490 0.480696 0.077 Uiso 1 1 calc R U . . .
C14 C 0.90310(19) 0.2135(4) 0.5687(2) 0.0635(9) Uani 1 1 d . . . . .
H14A H 0.894692 0.248071 0.618381 0.076 Uiso 1 1 calc R U . . .
H14B H 0.939197 0.278178 0.558612 0.076 Uiso 1 1 calc R U . . .
C2 C 0.4870(2) 0.2051(4) 0.5157(2) 0.0638(9) Uani 1 1 d . . . . .
H2 H 0.522275 0.129581 0.525331 0.077 Uiso 1 1 calc R U . . .
C21 C 0.9736(2) 0.1371(4) 0.7926(3) 0.0664(9) Uani 1 1 d . . . . .
H21 H 0.919546 0.162023 0.753096 0.080 Uiso 1 1 calc R U . . .
C11 C 0.8054(2) -0.0397(4) 0.5115(2) 0.0662(9) Uani 1 1 d . . . . .
H11A H 0.815820 -0.064104 0.461326 0.079 Uiso 1 1 calc R U . . .
H11B H 0.768622 -0.109103 0.516183 0.079 Uiso 1 1 calc R U . . .
C10 C 0.6812(2) 0.0955(4) 0.4183(2) 0.0654(9) Uani 1 1 d . . . . .
H10A H 0.686436 0.099651 0.363308 0.079 Uiso 1 1 calc R U . . .
H10B H 0.654489 0.008167 0.418847 0.079 Uiso 1 1 calc R U . . .
C13 C 0.94446(19) 0.0717(4) 0.5925(2) 0.0622(9) Uani 1 1 d . . . . .
H13 H 0.959320 0.045129 0.545174 0.075 Uiso 1 1 calc R U . . .
C15 C 0.8209(2) 0.2061(4) 0.4862(2) 0.0641(9) Uani 1 1 d . . . . .
H15A H 0.793993 0.296301 0.475373 0.077 Uiso 1 1 calc R U . . .
H15B H 0.829958 0.183153 0.434942 0.077 Uiso 1 1 calc R U . . .
C16 C 1.0932(2) 0.0200(4) 0.6821(3) 0.0706(10) Uani 1 1 d . . . . .
C20 C 1.0011(2) 0.1432(4) 0.8836(3) 0.0730(10) Uani 1 1 d . . . . .
H20 H 0.964989 0.171283 0.906209 0.088 Uiso 1 1 calc R U . . .
C4 C 0.4014(3) 0.3461(5) 0.5593(3) 0.0817(12) Uani 1 1 d . . . . .
H4 H 0.379938 0.363318 0.599300 0.098 Uiso 1 1 calc R U . . .
C18 C 1.1371(2) 0.0660(4) 0.9118(3) 0.0711(10) Uani 1 1 d . . . . .
H18 H 1.191757 0.044349 0.951451 0.085 Uiso 1 1 calc R U . . .
C3 C 0.4540(3) 0.2345(5) 0.5735(2) 0.0796(11) Uani 1 1 d . . . . .
H3 H 0.467344 0.177989 0.623199 0.096 Uiso 1 1 calc R U . . .
C19 C 1.0817(2) 0.1080(4) 0.9416(3) 0.0724(10) Uani 1 1 d . . . . .
C27 C 0.3229(3) 1.0799(6) 0.2189(3) 0.0931(14) Uani 1 1 d . . . . .
H27 H 0.344482 1.102289 0.179634 0.112 Uiso 1 1 calc R U . . .
N5 N 0.3188(3) 0.9492(6) 0.2423(3) 0.1320(16) Uani 1 1 d . . . . .
N6 N 0.2659(3) 1.1436(5) 0.3130(4) 0.1370(17) Uani 1 1 d . . . . .
C26 C 0.2964(3) 1.1704(6) 0.2519(4) 0.1037(16) Uani 1 1 d . . . . .
H26 H 0.297080 1.262240 0.234756 0.124 Uiso 1 1 calc R U . . .
H101 H 0.763(2) 0.126(4) 0.550(3) 0.097(13) Uiso 1 1 d . . . . .
H102 H 0.372(2) 0.546(4) 0.324(3) 0.082(12) Uiso 1 1 d . . . . .
H103 H 1.189(3) -0.020(4) 0.797(3) 0.087(15) Uiso 1 1 d . . . . .

loop_
_atom_site_aniso_label
_atom_site_aniso_U_11
_atom_site_aniso_U_22
_atom_site_aniso_U_33
_atom_site_aniso_U_23
_atom_site_aniso_U_13
_atom_site_aniso_U_12
Cl1 0.1175(10) 0.1414(12) 0.0758(7) 0.0095(7) 0.0334(7) -0.0161(8)
O4 0.0813(16) 0.0599(15) 0.0702(15) -0.0055(12) 0.0334(14) -0.0058(12)
N2 0.0516(14) 0.0533(15) 0.0474(13) -0.0005(11) 0.0255(12) 0.0090(12)
O1 0.0966(18) 0.0753(17) 0.0600(14) 0.0083(12) 0.0446(14) 0.0057(13)
N1 0.0619(17) 0.0494(16) 0.0587(16) 0.0018(13) 0.0288(13) 0.0096(13)
N006 0.0423(14) 0.0646(18) 0.0591(16) -0.0067(13) 0.0223(13) 0.0025(12)
O3 0.119(2) 0.0836(19) 0.0678(16) -0.0082(14) 0.0325(16) 0.0437(17)
N4 0.0427(17) 0.070(2) 0.100(3) -0.0046(18) 0.0270(18) 0.0115(15)
O2 0.0618(16) 0.124(3) 0.111(2) -0.0304(18) 0.0427(16) 0.0160(15)
N3 0.0443(15) 0.0748(19) 0.0754(19) -0.0079(15) 0.0283(14) 0.0092(13)
C6 0.0483(16) 0.0515(18) 0.0528(17) -0.0089(14) 0.0246(14) -0.0037(14)
C1 0.0491(16) 0.0506(17) 0.0469(16) -0.0025(13) 0.0241(14) 0.0006(13)
C7 0.0550(18) 0.0535(18) 0.0482(17) -0.0009(14) 0.0249(15) -0.0004(15)
C25 0.078(2) 0.0408(18) 0.081(2) -0.0125(16) 0.054(2) -0.0101(16)
C23 0.0530(18) 0.064(2) 0.0467(17) -0.0076(16) 0.0116(15) 0.0128(16)
C22 0.0442(17) 0.0517(18) 0.077(2) -0.0031(16) 0.0265(17) 0.0019(14)
C5 0.065(2) 0.067(2) 0.078(2) -0.0211(19) 0.0420(19) -0.0079(17)
C8 0.0510(18) 0.070(2) 0.0556(18) -0.0062(15) 0.0207(15) 0.0159(16)
C24 0.0454(17) 0.071(2) 0.0546(18) -0.0044(16) 0.0208(15) 0.0017(15)
C17 0.0486(19) 0.0472(18) 0.086(3) 0.0005(17) 0.0258(19) -0.0011(15)
C12 0.0508(19) 0.055(2) 0.088(3) -0.0083(18) 0.0245(18) 0.0076(15)
C9 0.0575(19) 0.064(2) 0.067(2) -0.0055(16) 0.0248(17) 0.0105(16)
C14 0.0510(19) 0.063(2) 0.077(2) -0.0016(17) 0.0300(17) -0.0020(15)
C2 0.076(2) 0.057(2) 0.057(2) 0.0043(16) 0.0296(18) -0.0001(17)
C21 0.0506(19) 0.070(2) 0.080(2) -0.0076(18) 0.0310(18) -0.0003(16)
C11 0.058(2) 0.058(2) 0.082(2) -0.0155(17) 0.0317(18) 0.0038(16)
C10 0.0523(19) 0.077(2) 0.059(2) -0.0092(17) 0.0186(16) 0.0040(17)
C13 0.0464(18) 0.069(2) 0.071(2) -0.0128(17) 0.0269(17) 0.0040(16)
C15 0.0551(19) 0.067(2) 0.076(2) 0.0001(17) 0.0339(18) 0.0038(16)
C16 0.0464(19) 0.075(2) 0.093(3) -0.014(2) 0.033(2) 0.0053(17)
C20 0.072(2) 0.075(2) 0.081(3) -0.0076(19) 0.042(2) -0.0100(19)
C4 0.096(3) 0.094(3) 0.079(3) -0.024(2) 0.061(2) -0.029(2)
C18 0.056(2) 0.055(2) 0.084(3) 0.0082(18) 0.017(2) -0.0011(16)
C3 0.105(3) 0.082(3) 0.061(2) -0.0007(19) 0.045(2) -0.026(2)
C19 0.070(2) 0.069(2) 0.073(2) 0.0042(18) 0.028(2) -0.0105(19)
C27 0.101(3) 0.109(4) 0.091(3) 0.028(3) 0.062(3) -0.012(3)
N5 0.123(4) 0.190(5) 0.100(3) 0.014(3) 0.066(3) 0.011(3)
N6 0.135(4) 0.100(3) 0.169(5) -0.017(3) 0.063(4) -0.025(3)
C26 0.087(3) 0.105(4) 0.096(3) 0.020(3) 0.021(3) -0.042(3)

loop_
_atom_type_symbol
_atom_type_description
_atom_type_scat_dispersion_real
_atom_type_scat_dispersion_imag
_atom_type_scat_source
C C 0.0033 0.0016 'International Tables Vol C Tables 4.2.6.8 and 6.1.1.4'
H H 0.0000 0.0000 'International Tables Vol C Tables 4.2.6.8 and 6.1.1.4'
Cl Cl 0.1484 0.1585 'International Tables Vol C Tables 4.2.6.8 and 6.1.1.4'
N N 0.0061 0.0033 'International Tables Vol C Tables 4.2.6.8 and 6.1.1.4'
O O 0.0106 0.0060 'International Tables Vol C Tables 4.2.6.8 and 6.1.1.4'

loop_
_geom_angle_atom_site_label_1
_geom_angle_atom_site_label_2
_geom_angle_atom_site_label_3
_geom_angle
_geom_angle_site_symmetry_1
_geom_angle_site_symmetry_3
_geom_angle_publ_flag
C7 N2 C1 109.7(2) . . ?
C7 N2 C8 123.4(3) . . ?
C1 N2 C8 126.8(3) . . ?
C7 N1 C6 110.4(3) . . ?
C11 N006 C10 110.7(3) . . ?
C11 N006 C15 110.0(2) . . ?
C10 N006 C15 112.9(3) . . ?
C16 N4 C17 110.5(3) . . ?
C16 N3 C22 109.3(3) . . ?
C16 N3 C13 121.2(3) . . ?
C22 N3 C13 127.8(3) . . ?
C5 C6 N1 131.5(3) . . ?
C5 C6 C1 121.3(3) . . ?
N1 C6 C1 107.2(2) . . ?
C2 C1 C6 121.6(3) . . ?
C2 C1 N2 131.9(3) . . ?
C6 C1 N2 106.5(2) . . ?
O1 C7 N1 127.5(3) . . ?
O1 C7 N2 126.3(3) . . ?
N1 C7 N2 106.2(3) . . ?
C24 C25 N6 117.2(4) . . ?
O4 C23 O3 124.5(4) . . ?
O4 C23 C24 118.7(3) . . ?
O3 C23 C24 116.8(3) . . ?
C21 C22 N3 132.6(3) . . ?
C21 C22 C17 120.6(3) . . ?
N3 C22 C17 106.9(3) . . ?
C6 C5 C4 117.4(4) . . ?
N2 C8 C9 110.0(3) . . ?
C25 C24 N5 120.5(4) . . ?
C25 C24 C23 117.3(3) . . ?
N5 C24 C23 122.2(4) . . ?
C18 C17 N4 131.8(3) . . ?
C18 C17 C22 121.6(3) . . ?
N4 C17 C22 106.6(3) . . ?
C11 C12 C13 111.8(3) . . ?
C10 C9 C8 112.1(3) . . ?
C15 C14 C13 111.3(3) . . ?
C1 C2 C3 117.4(3) . . ?
C22 C21 C20 118.1(3) . . ?
N006 C11 C12 109.7(3) . . ?
C9 C10 N006 112.1(3) . . ?
N3 C13 C12 110.0(3) . . ?
N3 C13 C14 112.4(3) . . ?
C12 C13 C14 111.1(3) . . ?
N006 C15 C14 111.2(3) . . ?
O2 C16 N4 127.9(3) . . ?
O2 C16 N3 125.5(4) . . ?
N4 C16 N3 106.6(3) . . ?
C21 C20 C19 120.5(4) . . ?
C3 C4 C5 120.9(3) . . ?
C17 C18 C19 117.1(3) . . ?
C2 C3 C4 121.4(4) . . ?
C18 C19 C20 122.0(4) . . ?
C18 C19 Cl1 119.4(3) . . ?
C20 C19 Cl1 118.6(3) . . ?
C26 C27 N5 116.7(5) . . ?
C27 N5 C24 122.1(5) . . ?
C25 N6 C26 119.1(5) . . ?
C27 C26 N6 124.1(5) . . ?

loop_
_geom_bond_atom_site_label_1
_geom_bond_atom_site_label_2
_geom_bond_distance
_geom_bond_site_symmetry_2
_geom_bond_publ_flag
Cl1 C19 1.725(4) . ?
O4 C23 1.227(4) . ?
N2 C7 1.373(4) . ?
N2 C1 1.393(4) . ?
N2 C8 1.436(4) . ?
O1 C7 1.212(4) . ?
N1 C7 1.359(4) . ?
N1 C6 1.379(4) . ?
N006 C11 1.483(4) . ?
N006 C10 1.492(4) . ?
N006 C15 1.495(4) . ?
O3 C23 1.240(4) . ?
N4 C16 1.350(5) . ?
N4 C17 1.387(5) . ?
O2 C16 1.219(5) . ?
N3 C16 1.379(4) . ?
N3 C22 1.389(4) . ?
N3 C13 1.449(4) . ?
C6 C5 1.372(4) . ?
C6 C1 1.381(4) . ?
C1 C2 1.361(4) . ?
C25 C24 1.302(4) . ?
C25 N6 1.342(6) . ?
C23 C24 1.511(5) . ?
C22 C21 1.366(4) . ?
C22 C17 1.390(5) . ?
C5 C4 1.380(6) . ?
C8 C9 1.515(5) . ?
C24 N5 1.373(5) . ?
C17 C18 1.365(5) . ?
C12 C11 1.495(5) . ?
C12 C13 1.516(5) . ?
C9 C10 1.484(5) . ?
C14 C15 1.505(5) . ?
C14 C13 1.519(5) . ?
C2 C3 1.379(5) . ?
C21 C20 1.375(5) . ?
C20 C19 1.378(5) . ?
C4 C3 1.379(6) . ?
C18 C19 1.367(5) . ?
C27 C26 1.237(7) . ?
C27 N5 1.328(7) . ?
N6 C26 1.390(7) . ?
